data_4305179
loop_
_publ_author_name
'Yurii S. Moroz'
'Kinga Kulon'
'Matti Haukka'
'El\.zbieta Gumienna-Kontecka'
'Henryk Koz\/lowski'
'Franc Meyer'
'Igor O. Fritsky'

_publ_contact_author 'Igor O.Fritsky'
_publ_contact_author_email ifritsky@univ.kiev.ua
_publ_section_title
;
Synthesis and Structure of [2 x 2] Molecular Grid Copper(II) and
Nickel(II) Complexes with a New Polydentate Oxime-Containing Schiff Base
Ligand
;
_journal_name_full 'Inorganic Chemistry'
_journal_page_first 5656
_journal_page_last 5665
_journal_paper_doi 10.1021/ic702375h
_journal_volume 47
_journal_year 2008
_chemical_formula_moiety 'C40 H46 Cu4 N16 O11, 10(H2 O)'
_chemical_formula_sum 'C40 H66 Cu4 N16 O21'
_chemical_formula_weight 1361.25
_chemical_name_systematic
; 
 ? 
;
_space_group_IT_number 13
_symmetry_cell_setting monoclinic
_symmetry_space_group_name_Hall '-P 2yac'
_symmetry_space_group_name_H-M 'P 1 2/n 1'
_atom_sites_solution_hydrogens geom
_atom_sites_solution_primary direct
_atom_sites_solution_secondary difmap
_audit_creation_method SHELXL-97
_cell_angle_alpha 90.00
_cell_angle_beta 104.094(3)
_cell_angle_gamma 90.00
_cell_formula_units_Z 2
_cell_length_a 12.7072(5)
_cell_length_b 11.1902(5)
_cell_length_c 21.2402(7)
_cell_measurement_reflns_used 11351
_cell_measurement_temperature 120(2)
_cell_measurement_theta_max 27.48
_cell_measurement_theta_min 1.00
_cell_volume 2929.4(2)
_computing_cell_refinement 'Denzo/Scalepack (Otwinowski & Minor, 1997)'
_computing_data_collection 'Collect (Bruker AXS BV, 1997-2004)'
_computing_data_reduction 'Denzo/Scalepack (Otwinowski & Minor, 1997)'
_computing_molecular_graphics 'ORTEP-3 for Windows (Farrugia, 1997)'
_computing_publication_material 'SHELXL-97 (Sheldrick, 1997)'
_computing_structure_refinement 'SHELXL-97 (Sheldrick, 1997)'
_computing_structure_solution 'SHELXS-97 (Sheldrick, 1997)'
_diffrn_ambient_temperature 120(2)
_diffrn_detector_area_resol_mean 9
_diffrn_measured_fraction_theta_full 0.993
_diffrn_measured_fraction_theta_max 0.993
_diffrn_measurement_device '95mm CCD camera on \k-goniostat'
_diffrn_measurement_device_type 'Nonius KappaCCD'
_diffrn_measurement_method '\f scans and \w scans with \k offset'
_diffrn_radiation_monochromator 'horizontally mounted graphite crystal'
_diffrn_radiation_source 'fine-focus sealed tube'
_diffrn_radiation_type MoK\a
_diffrn_radiation_wavelength 0.71073
_diffrn_reflns_av_R_equivalents 0.0807
_diffrn_reflns_av_sigmaI/netI 0.0711
_diffrn_reflns_limit_h_max 16
_diffrn_reflns_limit_h_min -16
_diffrn_reflns_limit_k_max 14
_diffrn_reflns_limit_k_min -14
_diffrn_reflns_limit_l_max 27
_diffrn_reflns_limit_l_min -25
_diffrn_reflns_number 38885
_diffrn_reflns_theta_full 27.54
_diffrn_reflns_theta_max 27.54
_diffrn_reflns_theta_min 2.50
_exptl_absorpt_coefficient_mu 1.517
_exptl_absorpt_correction_T_max 0.9145
_exptl_absorpt_correction_T_min 0.6449
_exptl_absorpt_correction_type multi-scan
_exptl_absorpt_process_details 'SADABS v.2.10 (Sheldrick, 2003)'
_exptl_crystal_colour greenish
_exptl_crystal_density_diffrn 1.543
_exptl_crystal_density_method 'not measured'
_exptl_crystal_description plate
_exptl_crystal_F_000 1404
_exptl_crystal_size_max 0.32
_exptl_crystal_size_mid 0.12
_exptl_crystal_size_min 0.06
_refine_diff_density_max 2.014
_refine_diff_density_min -0.426
_refine_diff_density_rms 0.103
_refine_ls_extinction_method none
_refine_ls_goodness_of_fit_ref 1.030
_refine_ls_hydrogen_treatment mixed
_refine_ls_matrix_type full
_refine_ls_number_parameters 381
_refine_ls_number_reflns 6729
_refine_ls_number_restraints 0
_refine_ls_restrained_S_all 1.030
_refine_ls_R_factor_all 0.0941
_refine_ls_R_factor_gt 0.0573
_refine_ls_shift/su_max 0.201
_refine_ls_shift/su_mean 0.002
_refine_ls_structure_factor_coef Fsqd
_refine_ls_weighting_details 'calc w=1/[\s^2^(Fo^2^)+(0.0641P)^2^+4.3296P] where P=(Fo^2^+2Fc^2^)/3'
_refine_ls_weighting_scheme calc
_refine_ls_wR_factor_gt 0.1283
_refine_ls_wR_factor_ref 0.1407
_reflns_number_gt 4650
_reflns_number_total 6729
_reflns_threshold_expression >2sigma(I)
_cod_data_source_file ic702375h-file004.cif
_cod_data_source_block 3
_cod_original_sg_symbol_H-M 'P 2/n'
_cod_database_code 4305179

loop_
_symmetry_equiv_pos_as_xyz
'x, y, z'
'-x+1/2, y, -z+1/2'
'-x, -y, -z'
'x-1/2, -y, z-1/2'

loop_
_atom_site_label
_atom_site_type_symbol
_atom_site_fract_x
_atom_site_fract_y
_atom_site_fract_z
_atom_site_U_iso_or_equiv
_atom_site_adp_type
_atom_site_occupancy
_atom_site_symmetry_multiplicity
_atom_site_calc_flag
_atom_site_refinement_flags
_atom_site_disorder_assembly
_atom_site_disorder_group
Cu1 Cu 0.30133(4) 0.17590(4) 0.12551(2) 0.02161(14) Uani 1 1 d . . .
Cu2 Cu 0.46588(4) 0.19008(4) 0.31089(2) 0.02163(15) Uani 1 1 d . . .
O1 O 0.1767(2) 0.1190(2) 0.15984(12) 0.0221(6) Uani 1 1 d . . .
O2 O 0.5575(2) -0.0215(3) 0.27129(14) 0.0328(7) Uani 1 1 d . . .
O3 O 0.3896(2) 0.2493(2) 0.22416(12) 0.0238(6) Uani 1 1 d . . .
O4 O 0.2050(2) 0.3957(2) 0.06545(12) 0.0260(6) Uani 1 1 d . . .
O6 O 0.3510(3) 0.5164(3) 0.01193(16) 0.0408(8) Uani 1 1 d . . .
H6O H 0.2973 0.4614 0.0215 0.061 Uiso 1 1 d R . .
H6P H 0.3765 0.4984 -0.0265 0.061 Uiso 1 1 d R . .
O7 O 0.1822(3) 0.1751(3) 0.01060(14) 0.0363(7) Uani 1 1 d . . .
H7O H 0.2202 0.1881 -0.0242 0.054 Uiso 1 1 d R . .
H7P H 0.1673 0.2469 0.0193 0.054 Uiso 1 1 d R . .
O8 O 0.2930(3) 0.2321(3) -0.08559(15) 0.0441(8) Uani 1 1 d . . .
H8O H 0.3435 0.2812 -0.0889 0.066 Uiso 1 1 d R . .
H8P H 0.2460 0.2219 -0.1298 0.066 Uiso 1 1 d R . .
O9 O 0.5573(3) -0.4243(3) 0.08620(17) 0.0496(9) Uani 1 1 d . . .
H9O H 0.5640 -0.4135 0.1328 0.074 Uiso 1 1 d R . .
H9P H 0.4955 -0.4549 0.0609 0.074 Uiso 1 1 d R . .
O10 O 0.6732(3) -0.2230(3) 0.28518(15) 0.0396(8) Uani 1 1 d . . .
H10O H 0.6128 -0.1698 0.2893 0.059 Uiso 1 1 d R . .
H10P H 0.6490 -0.2966 0.2676 0.059 Uiso 1 1 d R . .
O11 O 0.5823(4) 0.5692(4) 0.2213(2) 0.0746(13) Uani 1 1 d . . .
H11O H 0.5079 0.5514 0.2214 0.112 Uiso 1 1 d R . .
H11P H 0.6311 0.5705 0.2638 0.112 Uiso 1 1 d R . .
O12 O 0.6436(7) 0.1851(7) 0.2524(4) 0.065(2) Uani 0.50 1 d P . .
H12O H 0.7593 0.1286 0.2633 0.097 Uiso 0.50 1 d PR . .
H12P H 0.5805 0.0994 0.2461 0.097 Uiso 0.50 1 d PR . .
N1 N 0.4411(3) 0.1671(3) 0.09469(16) 0.0276(8) Uani 1 1 d . . .
N2 N 0.3313(3) 0.0063(3) 0.13526(14) 0.0223(7) Uani 1 1 d . . .
N3 N 0.2606(3) -0.0656(3) 0.15820(15) 0.0231(7) Uani 1 1 d . . .
N4 N 0.4756(3) 0.0196(3) 0.29324(15) 0.0249(8) Uani 1 1 d . . .
N5 N 0.5524(3) 0.1917(3) 0.40387(15) 0.0225(7) Uani 1 1 d . . .
N6 N 0.4732(3) 0.3604(3) 0.32574(15) 0.0227(7) Uani 1 1 d . . .
N7 N 0.4230(3) 0.4343(3) 0.27489(15) 0.0242(7) Uani 1 1 d . . .
N8 N 0.2692(3) 0.3497(3) 0.11922(15) 0.0216(7) Uani 1 1 d . . .
C1 C 0.4970(4) 0.2560(4) 0.0756(2) 0.0367(11) Uani 1 1 d . . .
H1 H 0.4686 0.3349 0.0730 0.044 Uiso 1 1 calc R . .
C2 C 0.5945(5) 0.2360(5) 0.0595(3) 0.0560(15) Uani 1 1 d . . .
H2 H 0.6323 0.3006 0.0459 0.067 Uiso 1 1 calc R . .
C3 C 0.6366(5) 0.1231(5) 0.0632(3) 0.0614(17) Uani 1 1 d . . .
H3 H 0.7037 0.1084 0.0524 0.074 Uiso 1 1 calc R . .
C4 C 0.5797(4) 0.0300(5) 0.0830(2) 0.0440(12) Uani 1 1 d . . .
H4 H 0.6073 -0.0492 0.0860 0.053 Uiso 1 1 calc R . .
C5 C 0.4819(4) 0.0547(4) 0.09839(19) 0.0296(10) Uani 1 1 d . . .
C6 C 0.4162(3) -0.0370(4) 0.12110(18) 0.0247(9) Uani 1 1 d . . .
C7 C 0.4496(4) -0.1652(4) 0.1256(2) 0.0329(10) Uani 1 1 d . . .
H7A H 0.3969 -0.2124 0.1419 0.049 Uiso 1 1 calc R . .
H7B H 0.5215 -0.1731 0.1553 0.049 Uiso 1 1 calc R . .
H7C H 0.4522 -0.1943 0.0825 0.049 Uiso 1 1 calc R . .
C8 C 0.1823(3) 0.0043(3) 0.16959(16) 0.0203(8) Uani 1 1 d . . .
C9 C 0.4107(4) -0.1856(4) 0.2989(2) 0.0296(10) Uani 1 1 d . . .
H9A H 0.4263 -0.2040 0.2570 0.044 Uiso 1 1 calc R . .
H9B H 0.3413 -0.2218 0.3008 0.044 Uiso 1 1 calc R . .
H9C H 0.4686 -0.2179 0.3340 0.044 Uiso 1 1 calc R . .
C10 C 0.4044(3) -0.0534(4) 0.30642(17) 0.0224(9) Uani 1 1 d . . .
C11 C 0.5791(3) 0.0991(4) 0.44306(19) 0.0266(9) Uani 1 1 d . . .
H11 H 0.5652 0.0210 0.4255 0.032 Uiso 1 1 calc R . .
C12 C 0.6269(3) 0.1116(4) 0.50898(19) 0.0274(9) Uani 1 1 d . . .
H12 H 0.6452 0.0435 0.5361 0.033 Uiso 1 1 calc R . .
C13 C 0.6471(3) 0.2256(4) 0.5339(2) 0.0305(10) Uani 1 1 d . . .
H13 H 0.6802 0.2370 0.5787 0.037 Uiso 1 1 calc R . .
C14 C 0.6184(3) 0.3241(4) 0.49298(19) 0.0270(9) Uani 1 1 d . . .
H14 H 0.6323 0.4031 0.5093 0.032 Uiso 1 1 calc R . .
C15 C 0.5694(3) 0.3044(4) 0.42816(18) 0.0240(9) Uani 1 1 d . . .
C16 C 0.5276(3) 0.4012(4) 0.38095(18) 0.0255(9) Uani 1 1 d . . .
C17 C 0.5487(4) 0.5307(4) 0.3974(2) 0.0369(11) Uani 1 1 d . . .
H17A H 0.5116 0.5800 0.3605 0.055 Uiso 1 1 calc R . .
H17B H 0.6269 0.5461 0.4069 0.055 Uiso 1 1 calc R . .
H17C H 0.5214 0.5507 0.4354 0.055 Uiso 1 1 calc R . .
C18 C 0.3787(3) 0.3646(3) 0.22479(17) 0.0208(8) Uani 1 1 d . . .
C19 C 0.3114(3) 0.4218(3) 0.16709(18) 0.0224(8) Uani 1 1 d . . .
C20 C 0.2877(4) 0.5535(4) 0.16312(19) 0.0295(10) Uani 1 1 d . . .
H20A H 0.3163 0.5889 0.1285 0.044 Uiso 1 1 calc R . .
H20B H 0.3221 0.5913 0.2046 0.044 Uiso 1 1 calc R . .
H20C H 0.2090 0.5661 0.1536 0.044 Uiso 1 1 calc R . .

loop_
_atom_site_aniso_label
_atom_site_aniso_U_11
_atom_site_aniso_U_22
_atom_site_aniso_U_33
_atom_site_aniso_U_23
_atom_site_aniso_U_13
_atom_site_aniso_U_12
Cu1 0.0266(3) 0.0149(2) 0.0223(3) 0.00128(19) 0.00380(19) -0.0019(2)
Cu2 0.0268(3) 0.0160(3) 0.0192(2) 0.00004(18) -0.00005(19) -0.0001(2)
O1 0.0269(15) 0.0151(14) 0.0240(13) 0.0020(11) 0.0059(11) -0.0007(11)
O2 0.0324(17) 0.0301(17) 0.0390(17) -0.0016(13) 0.0148(13) 0.0053(14)
O3 0.0328(16) 0.0158(14) 0.0202(13) -0.0004(10) 0.0014(12) 0.0012(12)
O4 0.0314(16) 0.0225(15) 0.0198(13) 0.0052(11) -0.0017(11) -0.0017(12)
O6 0.0449(19) 0.0355(19) 0.0472(18) 0.0060(15) 0.0212(15) -0.0029(15)
O7 0.048(2) 0.0220(16) 0.0359(16) 0.0017(13) 0.0051(14) -0.0043(14)
O8 0.047(2) 0.045(2) 0.0412(18) -0.0018(15) 0.0137(16) -0.0063(16)
O9 0.056(2) 0.045(2) 0.050(2) -0.0135(17) 0.0190(17) -0.0126(17)
O10 0.0372(18) 0.0313(18) 0.0508(19) 0.0004(15) 0.0118(15) 0.0045(15)
O11 0.077(3) 0.076(3) 0.063(3) -0.001(2) 0.003(2) -0.041(3)
O12 0.063(5) 0.039(4) 0.091(6) -0.008(4) 0.018(5) -0.006(4)
N1 0.031(2) 0.0255(19) 0.0262(17) 0.0040(14) 0.0064(15) -0.0020(15)
N2 0.0321(19) 0.0168(16) 0.0168(15) -0.0007(13) 0.0037(14) -0.0025(14)
N3 0.0291(19) 0.0170(17) 0.0209(16) 0.0005(13) 0.0016(14) -0.0051(14)
N4 0.0297(19) 0.0210(18) 0.0218(16) -0.0007(14) 0.0021(14) 0.0051(15)
N5 0.0231(17) 0.0199(17) 0.0224(16) -0.0022(13) 0.0014(13) -0.0001(14)
N6 0.0269(18) 0.0177(17) 0.0225(16) 0.0006(13) 0.0039(14) -0.0004(14)
N7 0.0294(18) 0.0170(17) 0.0230(17) 0.0028(13) 0.0004(14) 0.0020(14)
N8 0.0250(17) 0.0173(16) 0.0223(16) 0.0035(13) 0.0052(14) -0.0014(14)
C1 0.042(3) 0.026(2) 0.046(3) 0.010(2) 0.017(2) 0.003(2)
C2 0.052(3) 0.040(3) 0.082(4) 0.024(3) 0.030(3) 0.006(3)
C3 0.049(3) 0.053(4) 0.094(5) 0.024(3) 0.041(3) 0.015(3)
C4 0.048(3) 0.032(3) 0.057(3) 0.009(2) 0.024(2) 0.007(2)
C5 0.037(3) 0.024(2) 0.029(2) 0.0013(17) 0.0095(18) 0.0016(19)
C6 0.031(2) 0.019(2) 0.024(2) 0.0001(16) 0.0064(17) 0.0015(18)
C7 0.043(3) 0.018(2) 0.042(3) 0.0029(18) 0.018(2) 0.0024(19)
C8 0.027(2) 0.0169(19) 0.0129(17) 0.0003(14) -0.0022(15) -0.0043(16)
C9 0.036(2) 0.020(2) 0.033(2) -0.0011(18) 0.0090(19) 0.0040(18)
C10 0.026(2) 0.020(2) 0.0183(18) 0.0000(15) -0.0008(15) 0.0029(17)
C11 0.026(2) 0.024(2) 0.026(2) -0.0010(17) -0.0015(17) 0.0013(17)
C12 0.029(2) 0.026(2) 0.026(2) 0.0026(17) 0.0040(17) 0.0020(18)
C13 0.032(2) 0.033(2) 0.023(2) -0.0021(18) -0.0002(18) -0.0018(19)
C14 0.031(2) 0.019(2) 0.028(2) -0.0016(17) 0.0009(17) 0.0004(17)
C15 0.026(2) 0.023(2) 0.0216(19) -0.0028(16) 0.0021(16) 0.0001(17)
C16 0.032(2) 0.020(2) 0.023(2) -0.0015(16) 0.0016(17) 0.0021(17)
C17 0.054(3) 0.019(2) 0.028(2) -0.0010(17) -0.006(2) -0.002(2)
C18 0.023(2) 0.0172(19) 0.0227(19) 0.0002(15) 0.0059(16) 0.0006(16)
C19 0.030(2) 0.0158(19) 0.0210(19) 0.0013(15) 0.0052(16) -0.0018(16)
C20 0.039(3) 0.019(2) 0.027(2) -0.0003(17) 0.0012(18) 0.0003(19)

loop_
_atom_type_symbol
_atom_type_description
_atom_type_scat_dispersion_real
_atom_type_scat_dispersion_imag
_atom_type_scat_source
C C 0.0033 0.0016 'International Tables Vol C Tables 4.2.6.8 and 6.1.1.4'
H H 0.0000 0.0000 'International Tables Vol C Tables 4.2.6.8 and 6.1.1.4'
N N 0.0061 0.0033 'International Tables Vol C Tables 4.2.6.8 and 6.1.1.4'
O O 0.0106 0.0060 'International Tables Vol C Tables 4.2.6.8 and 6.1.1.4'
Cu Cu 0.3201 1.2651 'International Tables Vol C Tables 4.2.6.8 and 6.1.1.4'

loop_
_geom_angle_atom_site_label_1
_geom_angle_atom_site_label_2
_geom_angle_atom_site_label_3
_geom_angle
_geom_angle_site_symmetry_1
_geom_angle_site_symmetry_3
_geom_angle_publ_flag
N2 Cu1 N8 177.56(13) . . y
N2 Cu1 O1 78.57(13) . . y
N8 Cu1 O1 99.70(12) . . y
N2 Cu1 N1 79.79(14) . . y
N8 Cu1 N1 101.92(14) . . y
O1 Cu1 N1 158.36(13) . . y
N2 Cu1 O3 102.42(11) . . y
N8 Cu1 O3 75.85(11) . . y
O1 Cu1 O3 92.05(10) . . y
N1 Cu1 O3 92.31(12) . . y
N2 Cu1 O7 98.92(11) . . y
N8 Cu1 O7 82.77(11) . . y
O1 Cu1 O7 90.56(10) . . y
N1 Cu1 O7 93.04(12) . . y
O3 Cu1 O7 158.60(10) . . y
N2 Cu1 Cu2 83.75(9) . . n
N8 Cu1 Cu2 94.43(9) . . n
O1 Cu1 Cu2 85.65(7) . . n
N1 Cu1 Cu2 91.75(9) . . ?
O3 Cu1 Cu2 18.87(7) . . ?
O7 Cu1 Cu2 174.86(8) . . ?
N6 Cu2 N4 173.00(15) . . y
N6 Cu2 O3 79.31(12) . . y
N4 Cu2 O3 100.84(12) . . y
N6 Cu2 N5 80.64(13) . . y
N4 Cu2 N5 98.76(13) . . y
O3 Cu2 N5 159.81(12) . . y
N6 Cu2 O1 108.72(12) . 2 y
N4 Cu2 O1 78.23(12) . 2 y
O3 Cu2 O1 97.70(11) . 2 y
N5 Cu2 O1 90.94(11) . 2 y
N6 Cu2 O12 94.53(18) . . y
N4 Cu2 O12 78.60(18) . . y
O3 Cu2 O12 81.9(2) . . y
N5 Cu2 O12 97.3(2) . . y
O1 Cu2 O12 156.33(17) 2 . y
N6 Cu2 Cu1 101.16(9) . . ?
N4 Cu2 Cu1 79.29(9) . . ?
O3 Cu2 Cu1 21.88(8) . . ?
N5 Cu2 Cu1 177.77(9) . . ?
O1 Cu2 Cu1 89.70(6) 2 . ?
O12 Cu2 Cu1 81.28(18) . . ?
C8 O1 Cu1 110.8(2) . . ?
C8 O1 Cu2 109.2(2) . 2 ?
Cu1 O1 Cu2 140.00(13) . 2 ?
C18 O3 Cu2 110.7(2) . . ?
C18 O3 Cu1 109.8(2) . . ?
Cu2 O3 Cu1 139.25(13) . . ?
H6O O6 H6P 116.0 . . ?
Cu1 O7 H7O 115.7 . . ?
Cu1 O7 H7P 84.3 . . ?
H7O O7 H7P 101.4 . . ?
H8O O8 H8P 106.6 . . ?
H9O O9 H9P 119.7 . . ?
H10O O10 H10P 112.4 . . ?
H11O O11 H11P 114.0 . . ?
Cu2 O12 H12O 139.9 . . ?
Cu2 O12 H12P 59.8 . . ?
H12O O12 H12P 105.3 . . ?
C1 N1 C5 118.9(4) . . ?
C1 N1 Cu1 128.9(3) . . ?
C5 N1 Cu1 112.1(3) . . ?
C6 N2 N3 121.3(3) . . ?
C6 N2 Cu1 120.0(3) . . ?
N3 N2 Cu1 118.7(3) . . ?
C8 N3 N2 107.5(3) . . ?
C10 N4 O2 120.5(3) . . ?
C10 N4 Cu2 119.5(3) . . ?
O2 N4 Cu2 119.9(3) . . ?
C11 N5 C15 119.7(3) . . ?
C11 N5 Cu2 127.3(3) . . ?
C15 N5 Cu2 112.3(2) . . ?
C16 N6 N7 122.7(3) . . ?
C16 N6 Cu2 119.4(3) . . ?
N7 N6 Cu2 117.8(2) . . ?
C18 N7 N6 107.4(3) . . ?
C19 N8 O4 118.5(3) . . ?
C19 N8 Cu1 121.0(3) . . ?
O4 N8 Cu1 120.5(2) . . ?
N1 C1 C2 121.8(4) . . ?
N1 C1 H1 119.1 . . ?
C2 C1 H1 119.1 . . ?
C3 C2 C1 119.8(5) . . ?
C3 C2 H2 120.1 . . ?
C1 C2 H2 120.1 . . ?
C2 C3 C4 119.0(5) . . ?
C2 C3 H3 120.5 . . ?
C4 C3 H3 120.5 . . ?
C5 C4 C3 119.0(5) . . ?
C5 C4 H4 120.5 . . ?
C3 C4 H4 120.5 . . ?
N1 C5 C4 121.5(4) . . ?
N1 C5 C6 115.2(4) . . ?
C4 C5 C6 123.3(4) . . ?
N2 C6 C5 112.8(4) . . ?
N2 C6 C7 126.1(4) . . ?
C5 C6 C7 121.0(4) . . ?
C6 C7 H7A 109.5 . . ?
C6 C7 H7B 109.5 . . ?
H7A C7 H7B 109.5 . . ?
C6 C7 H7C 109.5 . . ?
H7A C7 H7C 109.5 . . ?
H7B C7 H7C 109.5 . . ?
O1 C8 N3 124.4(4) . . ?
O1 C8 C10 118.2(4) . 2 ?
N3 C8 C10 117.4(3) . 2 ?
C10 C9 H9A 109.5 . . ?
C10 C9 H9B 109.5 . . ?
H9A C9 H9B 109.5 . . ?
C10 C9 H9C 109.5 . . ?
H9A C9 H9C 109.5 . . ?
H9B C9 H9C 109.5 . . ?
N4 C10 C8 114.7(3) . 2 ?
N4 C10 C9 122.8(4) . . ?
C8 C10 C9 122.4(4) 2 . ?
N5 C11 C12 122.6(4) . . ?
N5 C11 H11 118.7 . . ?
C12 C11 H11 118.7 . . ?
C13 C12 C11 118.3(4) . . ?
C13 C12 H12 120.9 . . ?
C11 C12 H12 120.9 . . ?
C12 C13 C14 119.6(4) . . ?
C12 C13 H13 120.2 . . ?
C14 C13 H13 120.2 . . ?
C15 C14 C13 118.7(4) . . ?
C15 C14 H14 120.6 . . ?
C13 C14 H14 120.6 . . ?
N5 C15 C14 121.1(4) . . ?
N5 C15 C16 115.0(3) . . ?
C14 C15 C16 123.8(4) . . ?
N6 C16 C15 112.4(3) . . ?
N6 C16 C17 125.4(4) . . ?
C15 C16 C17 122.3(3) . . ?
C16 C17 H17A 109.5 . . ?
C16 C17 H17B 109.5 . . ?
H17A C17 H17B 109.5 . . ?
C16 C17 H17C 109.5 . . ?
H17A C17 H17C 109.5 . . ?
H17B C17 H17C 109.5 . . ?
O3 C18 N7 124.5(3) . . ?
O3 C18 C19 118.0(3) . . ?
N7 C18 C19 117.5(3) . . ?
N8 C19 C18 115.3(3) . . ?
N8 C19 C20 121.6(3) . . ?
C18 C19 C20 123.1(3) . . ?
C19 C20 H20A 109.5 . . ?
C19 C20 H20B 109.5 . . ?
H20A C20 H20B 109.5 . . ?
C19 C20 H20C 109.5 . . ?
H20A C20 H20C 109.5 . . ?
H20B C20 H20C 109.5 . . ?

loop_
_geom_bond_atom_site_label_1
_geom_bond_atom_site_label_2
_geom_bond_distance
_geom_bond_site_symmetry_2
_geom_bond_publ_flag
Cu1 N2 1.937(3) . y
Cu1 N8 1.985(3) . y
Cu1 O1 2.002(3) . y
Cu1 N1 2.039(4) . y
Cu1 O3 2.276(2) . y
Cu1 O7 2.539(3) . y
Cu1 Cu2 3.9864(6) . y
Cu2 N6 1.930(3) . y
Cu2 N4 1.954(3) . y
Cu2 O3 1.975(2) . y
Cu2 N5 2.013(3) . y
Cu2 O1 2.202(3) 2 y
Cu2 O12 2.830(9) . y
O1 C8 1.299(5) . y
O1 Cu2 2.202(3) 2 n
O2 N4 1.322(4) . yes
O3 C18 1.298(5) . y
O4 N8 1.335(4) . y
O6 H6O 0.9765 . ?
O6 H6P 0.9701 . ?
O7 H7O 0.9867 . ?
O7 H7P 0.8560 . ?
O8 H8O 0.8602 . ?
O8 H8P 0.9900 . ?
O9 H9O 0.9800 . ?
O9 H9P 0.9042 . ?
O10 H10O 0.9923 . ?
O10 H10P 0.9253 . ?
O11 H11O 0.9667 . ?
O11 H11P 0.9627 . ?
O12 H12O 1.5651 . ?
O12 H12P 1.2364 . ?
N1 C1 1.341(6) . y
N1 C5 1.355(5) . y
N2 C6 1.284(5) . y
N2 N3 1.381(5) . y
N3 C8 1.332(5) . y
N4 C10 1.299(5) . y
N5 C11 1.321(5) . y
N5 C15 1.359(5) . y
N6 C16 1.291(5) . y
N6 N7 1.387(4) . y
N7 C18 1.329(5) . y
N8 C19 1.306(5) . y
C1 C2 1.382(7) . ?
C1 H1 0.9500 . ?
C2 C3 1.367(8) . ?
C2 H2 0.9500 . ?
C3 C4 1.390(7) . ?
C3 H3 0.9500 . ?
C4 C5 1.387(6) . ?
C4 H4 0.9500 . ?
C5 C6 1.475(6) . ?
C6 C7 1.492(6) . ?
C7 H7A 0.9800 . ?
C7 H7B 0.9800 . ?
C7 H7C 0.9800 . ?
C8 C10 1.472(5) 2 ?
C9 C10 1.492(5) . ?
C9 H9A 0.9800 . ?
C9 H9B 0.9800 . ?
C9 H9C 0.9800 . ?
C10 C8 1.472(5) 2 ?
C11 C12 1.391(6) . ?
C11 H11 0.9500 . ?
C12 C13 1.382(6) . ?
C12 H12 0.9500 . ?
C13 C14 1.396(6) . ?
C13 H13 0.9500 . ?
C14 C15 1.384(5) . ?
C14 H14 0.9500 . ?
C15 C16 1.484(5) . ?
C16 C17 1.500(6) . ?
C17 H17A 0.9800 . ?
C17 H17B 0.9800 . ?
C17 H17C 0.9800 . ?
C18 C19 1.461(5) . ?
C19 C20 1.502(5) . ?
C20 H20A 0.9800 . ?
C20 H20B 0.9800 . ?
C20 H20C 0.9800 . ?

loop_
_geom_hbond_atom_site_label_D
_geom_hbond_atom_site_label_H
_geom_hbond_atom_site_label_A
_geom_hbond_distance_DH
_geom_hbond_distance_HA
_geom_hbond_distance_DA
_geom_hbond_angle_DHA
_geom_hbond_site_symmetry_A
_geom_hbond_publ_flag
O6 H6O O4 0.98 1.82 2.754(4) 158.5 . yes
O6 H6O N8 0.98 2.52 3.302(4) 136.8 . yes
O6 H6P O9 0.97 1.88 2.820(5) 163.2 3_655 yes
O7 H7O O8 0.99 1.84 2.822(5) 171.1 . yes
O7 H7P O4 0.86 1.93 2.714(4) 152.1 . yes
O7 H7P N8 0.86 2.48 3.019(4) 121.7 . yes
O8 H8O O9 0.86 2.03 2.874(5) 166.2 3_655 yes
O8 H8P O10 0.99 1.82 2.798(4) 170.4 4 yes
O9 H9O O11 0.98 1.85 2.809(5) 166.7 1_545 yes
O9 H9P O6 0.90 1.90 2.790(5) 166.2 1_545 yes
O10 H10O O2 0.99 1.81 2.669(4) 143.3 . yes
O10 H10P O11 0.93 1.88 2.795(5) 170.1 1_545 yes
O11 H11O N7 0.97 2.18 2.966(5) 137.2 . yes
O12 H12O O12 1.03 1.73 2.715(17) 158.9 2_655 yes
